data_7223036
loop_
_publ_author_name
'Lin, Shuang-Yan'
'Li, Xiao-Lei'
'Ke, Hongshan'
'Xu, Zhikun'

_publ_section_title
;
 A series of tetranuclear lanthanide compounds constructed by in situ
 polydentate ligands: synthesis, structure, and SMM behaviour of the
 Dy4compound
;
_journal_issue 47
_journal_name_full CrystEngComm
_journal_page_first 9167
_journal_paper_doi 10.1039/C5CE01818H
_journal_volume 17
_journal_year 2015
_chemical_formula_sum 'C76 H100 Dy4 N4 O34'
_chemical_formula_weight 2263.60
_chemical_name_systematic
; 
 ? 
;
_space_group_IT_number 2
_symmetry_cell_setting triclinic
_symmetry_space_group_name_Hall '-P 1'
_symmetry_space_group_name_H-M 'P -1'
_atom_sites_solution_hydrogens geom
_atom_sites_solution_primary direct
_atom_sites_solution_secondary difmap
_audit_creation_method SHELXL-97
_audit_update_record
;
2015-10-10 deposited with the CCDC.
2015-10-26 downloaded from the CCDC.
;
_cell_angle_alpha 79.7880(10)
_cell_angle_beta 74.5180(10)
_cell_angle_gamma 72.8180(10)
_cell_formula_units_Z 1
_cell_length_a 12.7298(8)
_cell_length_b 12.9410(8)
_cell_length_c 14.4839(9)
_cell_measurement_reflns_used 5986
_cell_measurement_temperature 185(2)
_cell_measurement_theta_max 25.06
_cell_measurement_theta_min 2.33
_cell_volume 2184.2(2)
_computing_cell_refinement 'Bruker SMART'
_computing_data_collection 'Bruker SMART'
_computing_data_reduction 'Bruker SAINT'
_computing_molecular_graphics 'Bruker SHELXTL'
_computing_publication_material 'Bruker SHELXTL'
_computing_structure_refinement 'SHELXL-97 (Sheldrick, 1997)'
_computing_structure_solution 'SHELXS-97 (Sheldrick, 1990)'
_diffrn_ambient_temperature 185(2)
_diffrn_measured_fraction_theta_full 0.990
_diffrn_measured_fraction_theta_max 0.990
_diffrn_measurement_device_type 'CCD area detector'
_diffrn_measurement_method 'phi and omega scans'
_diffrn_radiation_monochromator graphite
_diffrn_radiation_source 'fine-focus sealed tube'
_diffrn_radiation_type MoK\a
_diffrn_radiation_wavelength 0.71073
_diffrn_reflns_av_R_equivalents 0.0234
_diffrn_reflns_av_sigmaI/netI 0.0524
_diffrn_reflns_limit_h_max 15
_diffrn_reflns_limit_h_min -15
_diffrn_reflns_limit_k_max 14
_diffrn_reflns_limit_k_min -15
_diffrn_reflns_limit_l_max 10
_diffrn_reflns_limit_l_min -17
_diffrn_reflns_number 11208
_diffrn_reflns_theta_full 25.10
_diffrn_reflns_theta_max 25.10
_diffrn_reflns_theta_min 1.99
_exptl_absorpt_coefficient_mu 3.467
_exptl_absorpt_correction_T_max 0.5742
_exptl_absorpt_correction_T_min 0.5027
_exptl_absorpt_correction_type multi-scan
_exptl_absorpt_process_details '(Sadabs;bruker 2000)'
_exptl_crystal_colour yellow
_exptl_crystal_density_diffrn 1.721
_exptl_crystal_density_method 'not measured'
_exptl_crystal_description block
_exptl_crystal_F_000 1120
_exptl_crystal_size_max 0.23
_exptl_crystal_size_mid 0.19
_exptl_crystal_size_min 0.18
_refine_diff_density_max 1.785
_refine_diff_density_min -0.893
_refine_diff_density_rms 0.156
_refine_ls_extinction_method none
_refine_ls_goodness_of_fit_ref 1.073
_refine_ls_hydrogen_treatment constr
_refine_ls_matrix_type full
_refine_ls_number_parameters 542
_refine_ls_number_reflns 7692
_refine_ls_number_restraints 41
_refine_ls_restrained_S_all 1.087
_refine_ls_R_factor_all 0.0605
_refine_ls_R_factor_gt 0.0430
_refine_ls_shift/su_max 0.004
_refine_ls_shift/su_mean 0.000
_refine_ls_structure_factor_coef Fsqd
_refine_ls_weighting_details 'calc w=1/[\s^2^(Fo^2^)+(0.0675P)^2^+0.0000P] where P=(Fo^2^+2Fc^2^)/3'
_refine_ls_weighting_scheme calc
_refine_ls_wR_factor_gt 0.1130
_refine_ls_wR_factor_ref 0.1211
_reflns_number_gt 5843
_reflns_number_total 7692
_reflns_threshold_expression >2sigma(I)
_cod_data_source_file c5ce01818h2.cif
_cod_data_source_block 4
_cod_depositor_comments
;
The following automatic conversions were performed:

'_symmetry_cell_setting' value 'Triclinic' changed to 'triclinic'
according to
/usr/data/users/saulius/crontab/automatic-downloads/rss-feeds/RSC/lib/dictionaries/cif_core.dic
dictionary named 'cif_core.dic' version 2.4.2 from 2011-04-26.

Automatic conversion script
Id: cif_fix_values 3271 2015-04-21 07:52:19Z andrius 

 Adding full bibliography for 7223033--7223036.cif.
;
_cod_original_sg_symbol_H-M P-1
_cod_database_code 7223036

loop_
_symmetry_equiv_pos_as_xyz
'x, y, z'
'-x, -y, -z'

loop_
_atom_site_label
_atom_site_type_symbol
_atom_site_fract_x
_atom_site_fract_y
_atom_site_fract_z
_atom_site_U_iso_or_equiv
_atom_site_adp_type
_atom_site_occupancy
_atom_site_symmetry_multiplicity
_atom_site_calc_flag
_atom_site_refinement_flags
Dy1 Dy 0.55177(3) 0.85729(2) 0.45018(2) 0.02633(12) Uani 1 1 d .
Dy2 Dy 0.38643(3) 1.07572(2) 0.32835(2) 0.02755(12) Uani 1 1 d .
N1 N 0.4183(5) 0.7687(4) 0.5723(4) 0.0273(13) Uani 1 1 d .
N2 N 0.2919(5) 1.2739(5) 0.3029(4) 0.0330(14) Uani 1 1 d .
O1 O 0.6082(4) 0.6769(4) 0.4356(4) 0.0363(12) Uani 1 1 d .
O2 O 0.8670(5) 0.4163(5) 0.3622(5) 0.0615(18) Uani 1 1 d .
O3 O 0.3690(4) 0.9298(4) 0.4366(3) 0.0291(11) Uani 1 1 d .
O4 O 0.1349(7) 0.9059(6) 0.7061(7) 0.102(3) Uani 1 1 d U
H4 H 0.0791 0.8844 0.7399 0.153 Uiso 1 1 calc R
O5 O 0.4637(4) 0.9518(4) 0.5926(3) 0.0267(11) Uani 1 1 d .
O6 O 0.5361(4) 0.9106(4) 0.2844(3) 0.0308(11) Uani 1 1 d .
O7 O 0.3462(4) 0.9974(4) 0.2051(4) 0.0384(13) Uani 1 1 d .
O8 O 0.7422(4) 0.8131(4) 0.3327(4) 0.0367(12) Uani 1 1 d .
O9 O 0.4880(4) 1.1498(4) 0.1944(3) 0.0366(12) Uani 1 1 d .
O10 O 0.1854(4) 1.1125(4) 0.3535(4) 0.0394(13) Uani 1 1 d D
H10 H 0.1688 1.0559 0.3471 0.059 Uiso 1 1 d RD
O11 O 0.3177(4) 1.1650(4) 0.4647(3) 0.0323(11) Uani 1 1 d .
O12 O 0.0697(5) 1.4550(5) 0.2972(4) 0.0501(15) Uani 1 1 d .
H12 H 0.0051 1.4461 0.3042 0.075 Uiso 1 1 calc R
O13 O 0.7800(7) 1.1397(7) 0.0022(7) 0.115(3) Uani 1 1 d .
O14 O 0.0465(10) 0.9992(9) 0.3607(9) 0.149(4) Uani 1 1 d DU
O15 O 0.0445(15) 0.6491(11) 0.9746(11) 0.190(6) Uani 1 1 d DU
H15 H 0.0227 0.6086 1.0237 0.285 Uiso 1 1 calc R
O16 O 0.8758(14) 0.3952(11) 0.8548(8) 0.167(5) Uani 1 1 d DU
H16 H 0.9124 0.4381 0.8202 0.250 Uiso 1 1 calc R
C1 C 0.6104(6) 0.5880(6) 0.4932(5) 0.0324(17) Uani 1 1 d .
C2 C 0.7001(6) 0.4915(6) 0.4745(6) 0.0365(18) Uani 1 1 d .
C3 C 0.7017(7) 0.3965(6) 0.5371(6) 0.041(2) Uani 1 1 d .
H3 H 0.7633 0.3344 0.5229 0.049 Uiso 1 1 calc R
C4 C 0.6189(7) 0.3887(6) 0.6176(6) 0.0376(19) Uani 1 1 d .
C5 C 0.5303(7) 0.4804(6) 0.6364(6) 0.0391(19) Uani 1 1 d .
H5 H 0.4701 0.4750 0.6908 0.047 Uiso 1 1 calc R
C6 C 0.5244(6) 0.5802(6) 0.5800(5) 0.0316(17) Uani 1 1 d .
C7 C 0.7880(7) 0.4944(7) 0.3902(7) 0.047(2) Uani 1 1 d .
H7 H 0.7857 0.5624 0.3521 0.056 Uiso 1 1 calc R
C8 C 0.6202(8) 0.2854(6) 0.6853(7) 0.053(2) Uani 1 1 d .
H8A H 0.6356 0.2241 0.6481 0.079 Uiso 1 1 calc R
H8B H 0.5467 0.2927 0.7308 0.079 Uiso 1 1 calc R
H8C H 0.6793 0.2724 0.7209 0.079 Uiso 1 1 calc R
C9 C 0.4273(6) 0.6700(5) 0.6081(5) 0.0317(17) Uani 1 1 d .
H9 H 0.3657 0.6542 0.6568 0.038 Uiso 1 1 calc R
C10 C 0.3189(6) 0.8554(5) 0.6041(5) 0.0318(17) Uani 1 1 d .
C11 C 0.2780(6) 0.9129(6) 0.5134(5) 0.0349(18) Uani 1 1 d .
H11A H 0.2380 0.8684 0.4938 0.042 Uiso 1 1 calc R
H11B H 0.2238 0.9839 0.5278 0.042 Uiso 1 1 calc R
C12 C 0.3590(6) 0.9320(6) 0.6479(5) 0.0316(17) Uani 1 1 d .
H12A H 0.3006 1.0022 0.6534 0.038 Uiso 1 1 calc R
H12B H 0.3676 0.9002 0.7137 0.038 Uiso 1 1 calc R
C13 C 0.2225(7) 0.8184(7) 0.6788(6) 0.043(2) Uani 1 1 d U
H13A H 0.1960 0.7690 0.6507 0.051 Uiso 1 1 calc R
H13B H 0.2505 0.7778 0.7359 0.051 Uiso 1 1 calc R
C14 C 0.5855(6) 0.8752(5) 0.2012(5) 0.0299(16) Uani 1 1 d .
C15 C 0.5279(7) 0.8903(6) 0.1261(5) 0.0325(17) Uani 1 1 d .
C16 C 0.5824(7) 0.8479(6) 0.0396(6) 0.0373(18) Uani 1 1 d .
H16A H 0.5400 0.8569 -0.0076 0.045 Uiso 1 1 calc R
C17 C 0.6950(7) 0.7933(6) 0.0183(5) 0.0369(18) Uani 1 1 d .
C18 C 0.7519(7) 0.7780(6) 0.0899(6) 0.042(2) Uani 1 1 d .
H18 H 0.8298 0.7406 0.0775 0.051 Uiso 1 1 calc R
C19 C 0.7000(6) 0.8151(6) 0.1802(5) 0.0328(17) Uani 1 1 d .
C20 C 0.4083(7) 0.9452(6) 0.1389(6) 0.0377(18) Uani 1 1 d .
H20 H 0.3738 0.9400 0.0899 0.045 Uiso 1 1 calc R
C21 C 0.7536(7) 0.7515(7) -0.0779(6) 0.050(2) Uani 1 1 d .
H21A H 0.6975 0.7435 -0.1093 0.075 Uiso 1 1 calc R
H21B H 0.8073 0.6807 -0.0686 0.075 Uiso 1 1 calc R
H21C H 0.7942 0.8031 -0.1186 0.075 Uiso 1 1 calc R
C22 C 0.7725(7) 0.7927(6) 0.2489(6) 0.0392(19) Uani 1 1 d .
H22 H 0.8504 0.7592 0.2260 0.047 Uiso 1 1 calc R
C23 C 0.5115(7) 1.2431(6) 0.1624(5) 0.0348(18) Uani 1 1 d .
C24 C 0.4380(7) 1.3443(6) 0.1917(5) 0.0355(18) Uani 1 1 d .
C25 C 0.4719(7) 1.4385(6) 0.1551(6) 0.044(2) Uani 1 1 d .
H25 H 0.4206 1.5050 0.1746 0.052 Uiso 1 1 calc R
C26 C 0.5728(8) 1.4446(7) 0.0931(6) 0.051(2) Uani 1 1 d .
C27 C 0.6439(8) 1.3461(7) 0.0661(6) 0.051(2) Uani 1 1 d .
H27 H 0.7157 1.3459 0.0247 0.061 Uiso 1 1 calc R
C28 C 0.6164(6) 1.2462(6) 0.0962(5) 0.0358(18) Uani 1 1 d .
C29 C 0.3300(7) 1.3535(6) 0.2588(5) 0.0347(18) Uani 1 1 d .
H29 H 0.2840 1.4245 0.2708 0.042 Uiso 1 1 calc R
C30 C 0.1839(6) 1.2905(6) 0.3753(5) 0.0337(17) Uani 1 1 d .
C31 C 0.1173(6) 1.2209(6) 0.3531(6) 0.0357(18) Uani 1 1 d .
H31A H 0.0458 1.2251 0.4025 0.043 Uiso 1 1 calc R
H31B H 0.0991 1.2471 0.2893 0.043 Uiso 1 1 calc R
C32 C 0.1112(7) 1.4083(6) 0.3822(6) 0.044(2) Uani 1 1 d .
H32A H 0.0463 1.4098 0.4383 0.053 Uiso 1 1 calc R
H32B H 0.1567 1.4531 0.3934 0.053 Uiso 1 1 calc R
C33 C 0.2148(6) 1.2478(6) 0.4728(5) 0.0336(17) Uani 1 1 d .
H33A H 0.2213 1.3088 0.5017 0.040 Uiso 1 1 calc R
H33B H 0.1534 1.2187 0.5166 0.040 Uiso 1 1 calc R
C34 C 0.6081(9) 1.5486(7) 0.0605(7) 0.063(3) Uani 1 1 d .
H34A H 0.5476 1.6043 0.0364 0.095 Uiso 1 1 calc R
H34B H 0.6769 1.5361 0.0090 0.095 Uiso 1 1 calc R
H34C H 0.6227 1.5733 0.1149 0.095 Uiso 1 1 calc R
C35 C 0.6946(8) 1.1443(9) 0.0646(7) 0.061(3) Uani 1 1 d .
H35 H 0.6772 1.0780 0.0948 0.073 Uiso 1 1 calc R
C36 C 0.0417(15) 0.8937(10) 0.3796(13) 0.141(6) Uani 1 1 d DU
H36A H 0.0628 0.8627 0.4410 0.211 Uiso 1 1 calc R
H36B H 0.0941 0.8521 0.3278 0.211 Uiso 1 1 calc R
H36C H -0.0353 0.8902 0.3836 0.211 Uiso 1 1 calc R
C37 C 0.0905(17) 0.5870(15) 0.8921(13) 0.183(9) Uani 1 1 d DU
H37A H 0.1021 0.6366 0.8330 0.275 Uiso 1 1 calc R
H37B H 0.0377 0.5466 0.8889 0.275 Uiso 1 1 calc R
H37C H 0.1629 0.5358 0.8986 0.275 Uiso 1 1 calc R
C38 C 0.8677(17) 0.3215(11) 0.7977(12) 0.151(6) Uani 1 1 d DU
H38A H 0.8975 0.2468 0.8248 0.227 Uiso 1 1 calc R
H38B H 0.9116 0.3336 0.7318 0.227 Uiso 1 1 calc R
H38C H 0.7884 0.3328 0.7966 0.227 Uiso 1 1 calc R
O17 O 0.9758(19) 0.8879(18) 0.8923(16) 0.308(10) Uani 1 1 d U

loop_
_atom_site_aniso_label
_atom_site_aniso_U_11
_atom_site_aniso_U_22
_atom_site_aniso_U_33
_atom_site_aniso_U_23
_atom_site_aniso_U_13
_atom_site_aniso_U_12
Dy1 0.0260(2) 0.02380(19) 0.0277(2) 0.00155(14) -0.00753(15) -0.00540(14)
Dy2 0.0280(2) 0.02497(19) 0.0277(2) 0.00227(14) -0.00816(15) -0.00525(15)
N1 0.022(3) 0.025(3) 0.031(3) 0.002(3) -0.006(3) -0.003(2)
N2 0.030(3) 0.028(3) 0.036(4) 0.002(3) -0.010(3) -0.001(3)
O1 0.036(3) 0.025(3) 0.046(3) -0.001(2) -0.009(2) -0.006(2)
O2 0.040(4) 0.044(3) 0.089(5) -0.012(3) 0.000(3) -0.003(3)
O3 0.026(3) 0.028(3) 0.032(3) 0.002(2) -0.006(2) -0.009(2)
O4 0.065(5) 0.087(5) 0.130(8) 0.004(5) 0.003(5) -0.019(4)
O5 0.027(3) 0.026(2) 0.025(3) -0.001(2) -0.004(2) -0.007(2)
O6 0.031(3) 0.030(3) 0.028(3) -0.001(2) -0.007(2) -0.004(2)
O7 0.037(3) 0.038(3) 0.040(3) -0.005(3) -0.011(3) -0.006(2)
O8 0.038(3) 0.039(3) 0.030(3) -0.001(2) -0.010(2) -0.005(2)
O9 0.039(3) 0.032(3) 0.033(3) 0.006(2) -0.004(2) -0.011(2)
O10 0.040(3) 0.035(3) 0.046(3) -0.001(3) -0.017(3) -0.010(2)
O11 0.028(3) 0.035(3) 0.031(3) 0.000(2) -0.007(2) -0.005(2)
O12 0.041(4) 0.044(3) 0.053(4) 0.012(3) -0.014(3) -0.001(3)
O13 0.079(6) 0.095(6) 0.120(7) -0.016(5) 0.059(5) -0.014(5)
O14 0.140(6) 0.149(6) 0.185(6) -0.011(4) -0.062(4) -0.059(4)
O15 0.179(7) 0.193(7) 0.192(7) -0.009(5) -0.048(5) -0.042(5)
O16 0.217(13) 0.171(11) 0.123(9) 0.021(8) -0.019(9) -0.106(10)
C1 0.036(4) 0.028(4) 0.037(4) 0.003(3) -0.019(3) -0.009(3)
C2 0.028(4) 0.029(4) 0.052(5) 0.001(4) -0.015(4) -0.004(3)
C3 0.043(5) 0.021(4) 0.062(6) -0.005(4) -0.026(4) -0.002(3)
C4 0.052(5) 0.025(4) 0.040(5) 0.000(3) -0.022(4) -0.009(4)
C5 0.047(5) 0.030(4) 0.041(5) 0.007(4) -0.016(4) -0.013(4)
C6 0.032(4) 0.027(4) 0.035(4) 0.001(3) -0.009(3) -0.008(3)
C7 0.038(5) 0.034(4) 0.070(6) -0.009(4) -0.014(4) -0.006(4)
C8 0.071(7) 0.032(4) 0.060(6) 0.009(4) -0.029(5) -0.016(4)
C9 0.038(4) 0.028(4) 0.025(4) 0.006(3) -0.004(3) -0.011(3)
C10 0.030(4) 0.023(4) 0.040(4) 0.003(3) -0.009(3) -0.006(3)
C11 0.030(4) 0.038(4) 0.038(4) -0.003(4) -0.013(3) -0.007(3)
C12 0.033(4) 0.031(4) 0.029(4) -0.001(3) -0.004(3) -0.009(3)
C13 0.033(4) 0.045(5) 0.043(5) 0.001(4) 0.002(4) -0.011(4)
C14 0.035(4) 0.024(4) 0.030(4) 0.000(3) -0.004(3) -0.011(3)
C15 0.043(5) 0.027(4) 0.033(4) -0.003(3) -0.014(4) -0.012(3)
C16 0.051(5) 0.032(4) 0.034(4) -0.007(3) -0.014(4) -0.012(4)
C17 0.039(5) 0.039(4) 0.031(4) -0.004(4) -0.005(4) -0.010(4)
C18 0.037(5) 0.039(4) 0.046(5) -0.002(4) -0.008(4) -0.005(4)
C19 0.036(4) 0.034(4) 0.027(4) -0.002(3) -0.008(3) -0.008(3)
C20 0.039(5) 0.037(4) 0.039(5) 0.000(4) -0.017(4) -0.009(4)
C21 0.048(5) 0.065(6) 0.034(5) -0.014(4) -0.007(4) -0.008(4)
C22 0.032(5) 0.039(4) 0.040(5) -0.005(4) -0.008(4) 0.000(3)
C23 0.038(5) 0.037(4) 0.032(4) 0.003(3) -0.014(3) -0.013(4)
C24 0.042(5) 0.037(4) 0.032(4) 0.000(3) -0.015(4) -0.014(4)
C25 0.055(6) 0.034(4) 0.043(5) 0.004(4) -0.015(4) -0.015(4)
C26 0.056(6) 0.051(5) 0.043(5) 0.005(4) -0.012(4) -0.016(5)
C27 0.050(6) 0.070(6) 0.035(5) 0.006(4) -0.004(4) -0.031(5)
C28 0.032(4) 0.041(4) 0.034(4) -0.001(4) -0.005(3) -0.013(4)
C29 0.044(5) 0.028(4) 0.032(4) -0.001(3) -0.014(4) -0.005(3)
C30 0.028(4) 0.028(4) 0.037(4) -0.001(3) -0.008(3) 0.004(3)
C31 0.024(4) 0.034(4) 0.041(5) -0.001(4) -0.010(3) 0.004(3)
C32 0.040(5) 0.038(4) 0.041(5) 0.003(4) -0.012(4) 0.006(4)
C33 0.030(4) 0.033(4) 0.038(4) -0.004(3) -0.013(3) -0.002(3)
C34 0.079(7) 0.060(6) 0.062(6) 0.009(5) -0.014(5) -0.046(6)
C35 0.052(6) 0.074(7) 0.052(6) 0.003(5) -0.006(5) -0.019(5)
C36 0.139(7) 0.136(7) 0.150(8) -0.013(5) -0.038(5) -0.038(5)
C37 0.180(10) 0.190(10) 0.183(10) -0.028(5) -0.045(5) -0.045(5)
C38 0.222(16) 0.085(10) 0.164(14) -0.014(10) -0.043(13) -0.067(11)
O17 0.304(11) 0.316(11) 0.307(11) -0.017(5) -0.068(5) -0.097(5)

loop_
_atom_type_symbol
_atom_type_description
_atom_type_scat_dispersion_real
_atom_type_scat_dispersion_imag
_atom_type_scat_source
C C 0.0033 0.0016 'International Tables Vol C Tables 4.2.6.8 and 6.1.1.4'
H H 0.0000 0.0000 'International Tables Vol C Tables 4.2.6.8 and 6.1.1.4'
N N 0.0061 0.0033 'International Tables Vol C Tables 4.2.6.8 and 6.1.1.4'
O O 0.0106 0.0060 'International Tables Vol C Tables 4.2.6.8 and 6.1.1.4'
Dy Dy -0.1892 4.4098 'International Tables Vol C Tables 4.2.6.8 and 6.1.1.4'

loop_
_geom_angle_atom_site_label_1
_geom_angle_atom_site_label_2
_geom_angle_atom_site_label_3
_geom_angle
_geom_angle_site_symmetry_1
_geom_angle_site_symmetry_3
O11 Dy1 O1 89.53(18) 2_676 .
O11 Dy1 O3 148.09(17) 2_676 .
O1 Dy1 O3 111.27(17) . .
O11 Dy1 O5 93.64(16) 2_676 2_676
O1 Dy1 O5 158.84(17) . 2_676
O3 Dy1 O5 75.75(16) . 2_676
O11 Dy1 O5 71.45(17) 2_676 .
O1 Dy1 O5 129.81(16) . .
O3 Dy1 O5 76.64(16) . .
O5 Dy1 O5 70.70(17) 2_676 .
O11 Dy1 O6 137.18(17) 2_676 .
O1 Dy1 O6 94.64(17) . .
O3 Dy1 O6 67.34(16) . .
O5 Dy1 O6 69.06(15) 2_676 .
O5 Dy1 O6 130.99(15) . .
O11 Dy1 N1 98.72(18) 2_676 .
O1 Dy1 N1 71.74(18) . .
O3 Dy1 N1 67.48(17) . .
O5 Dy1 N1 128.16(17) 2_676 .
O5 Dy1 N1 66.27(17) . .
O6 Dy1 N1 123.05(17) . .
O11 Dy1 O8 73.51(17) 2_676 .
O1 Dy1 O8 70.59(17) . .
O3 Dy1 O8 135.25(16) . .
O5 Dy1 O8 90.26(15) 2_676 .
O5 Dy1 O8 138.52(16) . .
O6 Dy1 O8 67.95(16) . .
N1 Dy1 O8 141.52(17) . .
O11 Dy1 Dy2 136.38(12) 2_676 .
O1 Dy1 Dy2 131.88(13) . .
O3 Dy1 Dy2 39.32(11) . .
O5 Dy1 Dy2 42.92(11) 2_676 .
O5 Dy1 Dy2 86.62(10) . .
O6 Dy1 Dy2 44.57(11) . .
N1 Dy1 Dy2 106.34(12) . .
O8 Dy1 Dy2 104.36(11) . .
O11 Dy1 Dy2 33.89(12) 2_676 2_676
O1 Dy1 Dy2 112.52(13) . 2_676
O3 Dy1 Dy2 114.21(12) . 2_676
O5 Dy1 Dy2 80.30(11) 2_676 2_676
O5 Dy1 Dy2 37.58(11) . 2_676
O6 Dy1 Dy2 148.10(11) . 2_676
N1 Dy1 Dy2 82.81(13) . 2_676
O8 Dy1 Dy2 104.60(12) . 2_676
Dy2 Dy1 Dy2 114.886(10) . 2_676
O11 Dy1 Dy1 80.96(12) 2_676 2_676
O1 Dy1 Dy1 164.46(13) . 2_676
O3 Dy1 Dy1 72.99(11) . 2_676
O5 Dy1 Dy1 35.51(11) 2_676 2_676
O5 Dy1 Dy1 35.19(10) . 2_676
O6 Dy1 Dy1 100.69(11) . 2_676
N1 Dy1 Dy1 97.44(13) . 2_676
O8 Dy1 Dy1 117.64(12) . 2_676
Dy2 Dy1 Dy1 61.089(10) . 2_676
Dy2 Dy1 Dy1 53.797(9) 2_676 2_676
O3 Dy2 O9 148.80(17) . .
O3 Dy2 O11 82.26(17) . .
O9 Dy2 O11 119.94(17) . .
O3 Dy2 O5 76.57(16) . 2_676
O9 Dy2 O5 89.64(17) . 2_676
O11 Dy2 O5 71.16(16) . 2_676
O3 Dy2 O10 84.10(16) . .
O9 Dy2 O10 120.61(17) . .
O11 Dy2 O10 76.16(17) . .
O5 Dy2 O10 143.80(17) 2_676 .
O3 Dy2 O7 92.21(17) . .
O9 Dy2 O7 79.59(18) . .
O11 Dy2 O7 147.85(18) . .
O5 Dy2 O7 138.34(16) 2_676 .
O10 Dy2 O7 71.76(18) . .
O3 Dy2 O6 67.22(16) . .
O9 Dy2 O6 81.75(16) . .
O11 Dy2 O6 133.90(16) . .
O5 Dy2 O6 68.75(16) 2_676 .
O10 Dy2 O6 130.34(17) . .
O7 Dy2 O6 69.92(16) . .
O3 Dy2 N2 139.68(18) . .
O9 Dy2 N2 71.31(19) . .
O11 Dy2 N2 64.32(18) . .
O5 Dy2 N2 110.30(18) 2_676 .
O10 Dy2 N2 67.15(19) . .
O7 Dy2 N2 104.07(18) . .
O6 Dy2 N2 153.05(18) . .
O3 Dy2 Dy1 39.94(12) . .
O9 Dy2 Dy1 113.16(12) . .
O11 Dy2 Dy1 90.74(11) . .
O5 Dy2 Dy1 43.22(10) 2_676 .
O10 Dy2 Dy1 123.99(12) . .
O7 Dy2 Dy1 105.21(12) . .
O6 Dy2 Dy1 43.83(11) . .
N2 Dy2 Dy1 150.70(14) . .
O3 Dy2 Dy1 76.29(12) . 2_676
O9 Dy2 Dy1 109.62(13) . 2_676
O11 Dy2 Dy1 33.00(12) . 2_676
O5 Dy2 Dy1 38.19(11) 2_676 2_676
O10 Dy2 Dy1 107.68(12) . 2_676
O7 Dy2 Dy1 168.43(12) . 2_676
O6 Dy2 Dy1 103.79(11) . 2_676
N2 Dy2 Dy1 85.90(14) . 2_676
Dy1 Dy2 Dy1 65.114(10) . 2_676
C9 N1 C10 122.2(6) . .
C9 N1 Dy1 131.7(5) . .
C10 N1 Dy1 106.0(4) . .
C29 N2 C30 121.2(6) . .
C29 N2 Dy2 131.5(5) . .
C30 N2 Dy2 105.2(4) . .
C1 O1 Dy1 136.5(5) . .
C11 O3 Dy2 130.9(4) . .
C11 O3 Dy1 121.0(4) . .
Dy2 O3 Dy1 100.75(18) . .
C13 O4 H4 109.5 . .
C12 O5 Dy2 118.7(4) . 2_676
C12 O5 Dy1 111.7(4) . 2_676
Dy2 O5 Dy1 93.85(16) 2_676 2_676
C12 O5 Dy1 116.5(4) . .
Dy2 O5 Dy1 104.24(17) 2_676 .
Dy1 O5 Dy1 109.30(17) 2_676 .
C14 O6 Dy1 137.5(4) . .
C14 O6 Dy2 130.8(4) . .
Dy1 O6 Dy2 91.60(16) . .
C20 O7 Dy2 131.9(5) . .
C22 O8 Dy1 133.6(5) . .
C23 O9 Dy2 137.8(5) . .
C31 O10 Dy2 120.3(4) . .
C31 O10 H10 128.5 . .
Dy2 O10 H10 109.2 . .
C33 O11 Dy1 125.6(4) . 2_676
C33 O11 Dy2 118.8(4) . .
Dy1 O11 Dy2 113.1(2) 2_676 .
C32 O12 H12 109.5 . .
C37 O15 H15 109.5 . .
C38 O16 H16 109.5 . .
O1 C1 C2 121.5(7) . .
O1 C1 C6 122.5(6) . .
C2 C1 C6 116.0(6) . .
C3 C2 C7 120.3(7) . .
C3 C2 C1 121.0(7) . .
C7 C2 C1 118.7(7) . .
C4 C3 C2 122.8(7) . .
C4 C3 H3 118.6 . .
C2 C3 H3 118.6 . .
C3 C4 C5 117.4(7) . .
C3 C4 C8 122.8(7) . .
C5 C4 C8 119.8(8) . .
C4 C5 C6 123.6(8) . .
C4 C5 H5 118.2 . .
C6 C5 H5 118.2 . .
C5 C6 C1 119.1(7) . .
C5 C6 C9 118.1(7) . .
C1 C6 C9 122.7(6) . .
O2 C7 C2 125.8(8) . .
O2 C7 H7 117.1 . .
C2 C7 H7 117.1 . .
C4 C8 H8A 109.5 . .
C4 C8 H8B 109.5 . .
H8A C8 H8B 109.5 . .
C4 C8 H8C 109.5 . .
H8A C8 H8C 109.5 . .
H8B C8 H8C 109.5 . .
N1 C9 C6 124.8(7) . .
N1 C9 H9 117.6 . .
C6 C9 H9 117.6 . .
N1 C10 C12 106.0(6) . .
N1 C10 C11 106.1(6) . .
C12 C10 C11 110.4(6) . .
N1 C10 C13 115.1(6) . .
C12 C10 C13 109.2(6) . .
C11 C10 C13 109.9(6) . .
O3 C11 C10 111.5(6) . .
O3 C11 H11A 109.3 . .
C10 C11 H11A 109.3 . .
O3 C11 H11B 109.3 . .
C10 C11 H11B 109.3 . .
H11A C11 H11B 108.0 . .
O5 C12 C10 113.1(6) . .
O5 C12 H12A 109.0 . .
C10 C12 H12A 109.0 . .
O5 C12 H12B 109.0 . .
C10 C12 H12B 109.0 . .
H12A C12 H12B 107.8 . .
O4 C13 C10 110.5(7) . .
O4 C13 H13A 109.6 . .
C10 C13 H13A 109.6 . .
O4 C13 H13B 109.6 . .
C10 C13 H13B 109.6 . .
H13A C13 H13B 108.1 . .
O6 C14 C19 122.0(7) . .
O6 C14 C15 122.7(7) . .
C19 C14 C15 115.3(7) . .
C16 C15 C14 121.0(7) . .
C16 C15 C20 117.2(7) . .
C14 C15 C20 121.6(7) . .
C17 C16 C15 123.3(7) . .
C17 C16 H16A 118.4 . .
C15 C16 H16A 118.4 . .
C18 C17 C16 116.5(7) . .
C18 C17 C21 121.2(7) . .
C16 C17 C21 122.3(7) . .
C17 C18 C19 122.7(8) . .
C17 C18 H18 118.6 . .
C19 C18 H18 118.6 . .
C18 C19 C14 121.1(7) . .
C18 C19 C22 116.2(7) . .
C14 C19 C22 122.7(7) . .
O7 C20 C15 128.3(7) . .
O7 C20 H20 115.8 . .
C15 C20 H20 115.8 . .
C17 C21 H21A 109.5 . .
C17 C21 H21B 109.5 . .
H21A C21 H21B 109.5 . .
C17 C21 H21C 109.5 . .
H21A C21 H21C 109.5 . .
H21B C21 H21C 109.5 . .
O8 C22 C19 126.2(7) . .
O8 C22 H22 116.9 . .
C19 C22 H22 116.9 . .
O9 C23 C24 123.3(7) . .
O9 C23 C28 119.7(7) . .
C24 C23 C28 117.1(7) . .
C25 C24 C23 118.7(7) . .
C25 C24 C29 118.1(7) . .
C23 C24 C29 123.2(7) . .
C26 C25 C24 126.0(8) . .
C26 C25 H25 117.0 . .
C24 C25 H25 117.0 . .
C25 C26 C27 114.9(8) . .
C25 C26 C34 123.6(9) . .
C27 C26 C34 121.5(9) . .
C26 C27 C28 123.9(8) . .
C26 C27 H27 118.0 . .
C28 C27 H27 118.0 . .
C27 C28 C23 119.4(7) . .
C27 C28 C35 121.7(8) . .
C23 C28 C35 118.9(7) . .
N2 C29 C24 124.9(7) . .
N2 C29 H29 117.6 . .
C24 C29 H29 117.6 . .
N2 C30 C31 106.7(6) . .
N2 C30 C33 105.8(6) . .
C31 C30 C33 110.0(6) . .
N2 C30 C32 116.8(6) . .
C31 C30 C32 110.0(6) . .
C33 C30 C32 107.4(6) . .
O10 C31 C30 107.5(6) . .
O10 C31 H31A 110.2 . .
C30 C31 H31A 110.2 . .
O10 C31 H31B 110.2 . .
C30 C31 H31B 110.2 . .
H31A C31 H31B 108.5 . .
O12 C32 C30 112.8(7) . .
O12 C32 H32A 109.0 . .
C30 C32 H32A 109.0 . .
O12 C32 H32B 109.0 . .
C30 C32 H32B 109.0 . .
H32A C32 H32B 107.8 . .
O11 C33 C30 112.4(6) . .
O11 C33 H33A 109.1 . .
C30 C33 H33A 109.1 . .
O11 C33 H33B 109.1 . .
C30 C33 H33B 109.1 . .
H33A C33 H33B 107.8 . .
C26 C34 H34A 109.5 . .
C26 C34 H34B 109.5 . .
H34A C34 H34B 109.5 . .
C26 C34 H34C 109.5 . .
H34A C34 H34C 109.5 . .
H34B C34 H34C 109.5 . .
O13 C35 C28 123.5(10) . .
O13 C35 H35 118.2 . .
C28 C35 H35 118.2 . .
O14 C36 H36A 109.5 . .
O14 C36 H36B 109.5 . .
H36A C36 H36B 109.5 . .
O14 C36 H36C 109.5 . .
H36A C36 H36C 109.5 . .
H36B C36 H36C 109.5 . .
O15 C37 H37A 109.5 . .
O15 C37 H37B 109.5 . .
H37A C37 H37B 109.5 . .
O15 C37 H37C 109.5 . .
H37A C37 H37C 109.5 . .
H37B C37 H37C 109.5 . .
O16 C38 H38A 109.5 . .
O16 C38 H38B 109.5 . .
H38A C38 H38B 109.5 . .
O16 C38 H38C 109.5 . .
H38A C38 H38C 109.5 . .
H38B C38 H38C 109.5 . .

loop_
_geom_bond_atom_site_label_1
_geom_bond_atom_site_label_2
_geom_bond_distance
_geom_bond_site_symmetry_2
Dy1 O11 2.247(5) 2_676
Dy1 O1 2.262(5) .
Dy1 O3 2.285(5) .
Dy1 O5 2.401(4) 2_676
Dy1 O5 2.420(5) .
Dy1 O6 2.423(5) .
Dy1 N1 2.482(6) .
Dy1 O8 2.534(5) .
Dy1 Dy2 3.4976(4) .
Dy1 Dy2 3.7943(5) 2_676
Dy1 Dy1 3.9320(7) 2_676
Dy2 O3 2.256(4) .
Dy2 O9 2.256(5) .
Dy2 O11 2.301(5) .
Dy2 O5 2.387(5) 2_676
Dy2 O10 2.398(5) .
Dy2 O7 2.432(5) .
Dy2 O6 2.455(5) .
Dy2 N2 2.498(6) .
Dy2 Dy1 3.7943(5) 2_676
N1 C9 1.274(8) .
N1 C10 1.452(9) .
N2 C29 1.265(9) .
N2 C30 1.473(9) .
O1 C1 1.293(8) .
O2 C7 1.235(9) .
O3 C11 1.415(8) .
O4 C13 1.364(10) .
O4 H4 0.8400 .
O5 C12 1.429(8) .
O5 Dy2 2.387(5) 2_676
O5 Dy1 2.401(4) 2_676
O6 C14 1.295(8) .
O7 C20 1.229(9) .
O8 C22 1.224(9) .
O9 C23 1.304(9) .
O10 C31 1.414(8) .
O10 H10 0.8464 .
O11 C33 1.418(8) .
O11 Dy1 2.247(5) 2_676
O12 C32 1.435(9) .
O12 H12 0.8400 .
O13 C35 1.209(11) .
O14 C36 1.360(9) .
O15 C37 1.451(9) .
O15 H15 0.8400 .
O16 C38 1.411(9) .
O16 H16 0.8400 .
C1 C2 1.432(10) .
C1 C6 1.440(10) .
C2 C3 1.391(10) .
C2 C7 1.422(11) .
C3 C4 1.359(11) .
C3 H3 0.9500 .
C4 C5 1.384(11) .
C4 C8 1.509(10) .
C5 C6 1.394(10) .
C5 H5 0.9500 .
C6 C9 1.447(10) .
C7 H7 0.9500 .
C8 H8A 0.9800 .
C8 H8B 0.9800 .
C8 H8C 0.9800 .
C9 H9 0.9500 .
C10 C12 1.530(10) .
C10 C11 1.530(10) .
C10 C13 1.536(10) .
C11 H11A 0.9900 .
C11 H11B 0.9900 .
C12 H12A 0.9900 .
C12 H12B 0.9900 .
C13 H13A 0.9900 .
C13 H13B 0.9900 .
C14 C19 1.415(10) .
C14 C15 1.423(10) .
C15 C16 1.381(10) .
C15 C20 1.453(11) .
C16 C17 1.375(11) .
C16 H16A 0.9500 .
C17 C18 1.372(11) .
C17 C21 1.505(11) .
C18 C19 1.397(10) .
C18 H18 0.9500 .
C19 C22 1.468(10) .
C20 H20 0.9500 .
C21 H21A 0.9800 .
C21 H21B 0.9800 .
C21 H21C 0.9800 .
C22 H22 0.9500 .
C23 C24 1.426(10) .
C23 C28 1.428(11) .
C24 C25 1.383(10) .
C24 C29 1.443(11) .
C25 C26 1.371(12) .
C25 H25 0.9500 .
C26 C27 1.380(12) .
C26 C34 1.501(12) .
C27 C28 1.403(11) .
C27 H27 0.9500 .
C28 C35 1.461(12) .
C29 H29 0.9500 .
C30 C31 1.528(10) .
C30 C33 1.531(10) .
C30 C32 1.536(10) .
C31 H31A 0.9900 .
C31 H31B 0.9900 .
C32 H32A 0.9900 .
C32 H32B 0.9900 .
C33 H33A 0.9900 .
C33 H33B 0.9900 .
C34 H34A 0.9800 .
C34 H34B 0.9800 .
C34 H34C 0.9800 .
C35 H35 0.9500 .
C36 H36A 0.9800 .
C36 H36B 0.9800 .
C36 H36C 0.9800 .
C37 H37A 0.9800 .
C37 H37B 0.9800 .
C37 H37C 0.9800 .
C38 H38A 0.9800 .
C38 H38B 0.9800 .
C38 H38C 0.9800 .
